data_1550168
loop_
_publ_author_name
'Cramer, Nicolai'
'Audic, Benoit'
'Wodrich, Matthew D.'

_publ_section_title
;
 Mild complexation protocol for chiral CpxRh and Ir complexes suitable for
 in situ catalysis
;
_journal_name_full 'Chemical Science'
_journal_paper_doi 10.1039/C8SC04385J
_journal_year 2019
_chemical_absolute_configuration rmad
_chemical_formula_moiety 'C40 H43 Ir O2 Si'
_chemical_formula_sum 'C40 H43 Ir O2 Si'
_chemical_formula_weight 776.03
_space_group_crystal_system monoclinic
_space_group_IT_number 4
_space_group_name_Hall 'P 2yb'
_space_group_name_H-M_alt 'P 1 21 1'
_symmetry_space_group_name_Hall 'P 2yb'
_symmetry_space_group_name_H-M 'P 1 21 1'
_atom_sites_solution_hydrogens geom
_atom_sites_solution_primary direct
_atom_sites_solution_secondary difmap
_audit_creation_method SHELXL-2018/1
_audit_update_record
;
2018-09-26 deposited with the CCDC.
2018-10-30 downloaded from the CCDC.
;
_cell_angle_alpha 90
_cell_angle_beta 102.019(2)
_cell_angle_gamma 90
_cell_formula_units_Z 4
_cell_length_a 10.1531(2)
_cell_length_b 14.0965(3)
_cell_length_c 23.1228(6)
_cell_measurement_reflns_used 29042
_cell_measurement_temperature 100.00(10)
_cell_measurement_theta_max 29.3840
_cell_measurement_theta_min 2.8060
_cell_volume 3236.86(13)
_computing_cell_refinement 'CrysAlisPro 1.171.38.46 (Rigaku OD, 2015)'
_computing_data_collection 'CrysAlisPro 1.171.38.46 (Rigaku OD, 2015)'
_computing_data_reduction 'CrysAlisPro 1.171.38.46 (Rigaku OD, 2015)'
_computing_molecular_graphics 'Olex2 (Dolomanov et al., 2009)'
_computing_publication_material 'CIFTAB (Sheldrick, 2016)'
_computing_structure_refinement 'SHELXL-2018/1 (Sheldrick, 2018)'
_computing_structure_solution 'SHELXT (Sheldrick, 2015)'
_diffrn_ambient_environment N~2~
_diffrn_ambient_temperature 100.00(10)
_diffrn_detector 'CCD plate'
_diffrn_detector_area_resol_mean 5.2817
_diffrn_detector_type AtlasS2
_diffrn_measured_fraction_theta_full 0.998
_diffrn_measured_fraction_theta_max 0.915
_diffrn_measurement_details
;
List of Runs (angles in degrees, time in seconds):

  # Type    Start    End  Width  t~exp~   \w     \q     \k     \f   Frames
#--------------------------------------------------------------------------
  1  \w    -13.00  86.00   1.00    6.44    --   11.66  38.00 -30.00   99
  2  \w      2.00  86.00   1.00    6.44    --   11.66  38.00  90.00   84
  3  \w    -12.00  42.00   1.00    6.44    --   11.66  38.00  60.00   54
  4  \w    -44.00  40.00   1.00    6.44    --   11.66 -57.00 -90.00   84
  5  \w    -20.00  53.00   1.00    6.44    --   11.66 -99.00  30.00   73
  6  \w      7.00  71.00   1.00    6.44    --   11.66-132.00 124.00   64
  7  \w    -21.00  86.00   1.00    6.44    --   11.66  77.00-180.00  107
  8  \w     43.00  98.00   1.00    6.44    --   11.66 178.00 -90.00   55
  9  \w    -84.00 -59.00   1.00    6.44    --  -11.97 149.00 115.81   25
;
_diffrn_measurement_device 'four-circle diffractometer'
_diffrn_measurement_device_type 'SuperNova, Dual, Cu at zero, AtlasS2'
_diffrn_measurement_method '\w scans'
_diffrn_radiation_monochromator mirror
_diffrn_radiation_probe x-ray
_diffrn_radiation_type 'Mo K\a'
_diffrn_radiation_wavelength 0.71073
_diffrn_reflns_av_R_equivalents 0.0663
_diffrn_reflns_av_unetI/netI 0.0704
_diffrn_reflns_Laue_measured_fraction_full 0.998
_diffrn_reflns_Laue_measured_fraction_max 0.915
_diffrn_reflns_limit_h_max 14
_diffrn_reflns_limit_h_min -13
_diffrn_reflns_limit_k_max 19
_diffrn_reflns_limit_k_min -19
_diffrn_reflns_limit_l_max 31
_diffrn_reflns_limit_l_min -31
_diffrn_reflns_number 54468
_diffrn_reflns_point_group_measured_fraction_full 0.999
_diffrn_reflns_point_group_measured_fraction_max 0.871
_diffrn_reflns_theta_full 25.242
_diffrn_reflns_theta_max 29.700
_diffrn_reflns_theta_min 2.517
_diffrn_source 'micro-focus sealed X-ray tube'
_diffrn_source_type 'SuperNova (Mo) X-ray Source'
_exptl_absorpt_coefficient_mu 4.197
_exptl_absorpt_correction_T_max 1.000
_exptl_absorpt_correction_T_min 0.028
_exptl_absorpt_correction_type gaussian
_exptl_absorpt_process_details
;
CrysAlisPro 1.171.38.46 (Rigaku Oxford Diffraction, 2015)
Numerical absorption correction based on gaussian integration over
a multifaceted crystal model.
Empirical absorption correction using spherical harmonics,
implemented in SCALE3 ABSPACK scaling algorithm.
;
_exptl_crystal_colour colourless
_exptl_crystal_density_diffrn 1.592
_exptl_crystal_description plate
_exptl_crystal_F_000 1560
_exptl_crystal_size_max 0.883
_exptl_crystal_size_mid 0.593
_exptl_crystal_size_min 0.118
_refine_diff_density_max 1.649
_refine_diff_density_min -1.516
_refine_diff_density_rms 0.156
_refine_ls_abs_structure_details
;
 Flack x determined using 6162 quotients [(I+)-(I-)]/[(I+)+(I-)]
 (Parsons, Flack and Wagner, Acta Cryst. B69 (2013) 249-259).
;
_refine_ls_abs_structure_Flack -0.007(5)
_refine_ls_extinction_method none
_refine_ls_goodness_of_fit_ref 1.052
_refine_ls_hydrogen_treatment constr
_refine_ls_matrix_type full
_refine_ls_number_parameters 803
_refine_ls_number_reflns 16010
_refine_ls_number_restraints 493
_refine_ls_restrained_S_all 1.037
_refine_ls_R_factor_all 0.0448
_refine_ls_R_factor_gt 0.0409
_refine_ls_shift/su_max 0.002
_refine_ls_shift/su_mean 0.000
_refine_ls_structure_factor_coef Fsqd
_refine_ls_weighting_details 'w=1/[\s^2^(Fo^2^)+(0.0412P)^2^+1.4529P] where P=(Fo^2^+2Fc^2^)/3'
_refine_ls_weighting_scheme calc
_refine_ls_wR_factor_gt 0.0881
_refine_ls_wR_factor_ref 0.0912
_reflns_Friedel_coverage 0.834
_reflns_Friedel_fraction_full 0.999
_reflns_Friedel_fraction_max 0.824
_reflns_number_gt 15075
_reflns_number_total 16010
_reflns_threshold_expression 'I > 2\s(I)'
_cod_data_source_file c8sc04385j2.cif
_cod_data_source_block shelx_CCDC2
_cod_original_cell_volume 3236.86(14)
_cod_database_code 1550168
_shelx_shelxl_version_number 2018/1
_shelx_space_group_comment
;
The symmetry employed for this shelxl refinement is uniquely defined
by the following loop, which should always be used as a source of
symmetry information in preference to the above space-group names.
They are only intended as comments.
;

loop_
_space_group_symop_operation_xyz
'x, y, z'
'-x, y+1/2, -z'

loop_
_atom_site_label
_atom_site_type_symbol
_atom_site_fract_x
_atom_site_fract_y
_atom_site_fract_z
_atom_site_U_iso_or_equiv
_atom_site_adp_type
_atom_site_occupancy
_atom_site_site_symmetry_order
_atom_site_calc_flag
_atom_site_refinement_flags_posn
_atom_site_refinement_flags_adp
Ir1 Ir -0.02752(3) 0.45143(2) 0.56261(2) 0.01214(8) Uani 1 1 d . .
Si1 Si 0.1634(2) 0.65831(17) 0.62537(10) 0.0164(5) Uani 1 1 d . .
O1 O 0.4065(6) 0.3989(4) 0.6082(2) 0.0176(12) Uani 1 1 d . .
O2 O -0.0788(5) 0.5387(5) 0.3217(3) 0.0206(13) Uani 1 1 d . .
C1 C 0.0708(8) 0.5946(7) 0.5589(4) 0.0158(18) Uani 1 1 d . U
C2 C 0.1206(7) 0.5286(6) 0.5200(3) 0.0119(15) Uani 1 1 d . U
C3 C 0.2702(8) 0.5172(6) 0.5208(4) 0.0148(17) Uani 1 1 d . U
H3A H 0.294292 0.563097 0.492328 0.018 Uiso 1 1 calc R U
H3B H 0.320807 0.535458 0.560602 0.018 Uiso 1 1 calc R U
C4 C 0.3187(7) 0.4210(6) 0.5066(3) 0.0118(16) Uani 1 1 d . U
C5 C 0.3057(7) 0.3909(6) 0.4479(3) 0.0119(16) Uani 1 1 d . U
C6 C 0.2494(7) 0.4573(6) 0.3989(3) 0.0120(14) Uani 1 1 d . U
C7 C 0.1129(7) 0.4738(5) 0.3852(3) 0.0124(17) Uani 1 1 d . U
C8 C 0.0191(8) 0.4342(6) 0.4218(4) 0.0152(17) Uani 1 1 d . U
H8A H 0.051307 0.370836 0.436961 0.018 Uiso 1 1 calc R U
H8B H -0.071930 0.426588 0.396637 0.018 Uiso 1 1 calc R U
C9 C 0.0115(7) 0.4989(6) 0.4731(3) 0.0114(14) Uani 1 1 d . U
C10 C -0.1066(8) 0.5438(6) 0.4825(4) 0.0145(16) Uani 1 1 d . U
H10 H -0.193880 0.537535 0.458194 0.017 Uiso 1 1 calc R U
C11 C -0.0726(8) 0.6004(6) 0.5349(4) 0.0170(17) Uani 1 1 d . U
H11 H -0.134843 0.636318 0.551460 0.020 Uiso 1 1 calc R U
C12 C 0.0350(9) 0.7064(7) 0.6646(4) 0.025(2) Uani 1 1 d . .
H12A H 0.079883 0.744164 0.698624 0.038 Uiso 1 1 calc R U
H12B H -0.013762 0.653824 0.678253 0.038 Uiso 1 1 calc R U
H12C H -0.028484 0.746587 0.637512 0.038 Uiso 1 1 calc R U
C13 C 0.2787(9) 0.5805(8) 0.6780(4) 0.028(2) Uani 1 1 d . .
H13A H 0.345396 0.552282 0.658027 0.043 Uiso 1 1 calc R U
H13B H 0.226616 0.530094 0.691942 0.043 Uiso 1 1 calc R U
H13C H 0.324942 0.618259 0.711790 0.043 Uiso 1 1 calc R U
C14 C 0.2668(9) 0.7571(6) 0.6029(4) 0.0234(19) Uani 1 1 d . .
H14A H 0.209484 0.796913 0.573200 0.035 Uiso 1 1 calc R U
H14B H 0.339843 0.730194 0.586281 0.035 Uiso 1 1 calc R U
H14C H 0.305080 0.795630 0.637653 0.035 Uiso 1 1 calc R U
C15 C 0.3802(8) 0.3577(6) 0.5524(4) 0.0153(17) Uani 1 1 d . U
C16 C 0.4165(8) 0.2670(6) 0.5411(4) 0.0176(17) Uani 1 1 d . U
H16 H 0.455465 0.226465 0.572868 0.021 Uiso 1 1 calc R U
C17 C 0.3961(8) 0.2337(6) 0.4825(4) 0.0154(17) Uani 1 1 d . U
C18 C 0.4280(9) 0.1404(7) 0.4696(4) 0.0197(19) Uani 1 1 d . U
H18 H 0.463109 0.098144 0.500981 0.024 Uiso 1 1 calc R U
C19 C 0.4093(9) 0.1095(7) 0.4127(5) 0.023(2) Uani 1 1 d . U
H19 H 0.429216 0.045475 0.404910 0.028 Uiso 1 1 calc R U
C20 C 0.3602(9) 0.1724(7) 0.3649(4) 0.023(2) Uani 1 1 d . U
H20 H 0.350489 0.150955 0.325254 0.028 Uiso 1 1 calc R U
C21 C 0.3271(8) 0.2629(6) 0.3759(4) 0.0183(17) Uani 1 1 d . U
H21 H 0.292176 0.304056 0.343860 0.022 Uiso 1 1 calc R U
C22 C 0.3445(8) 0.2973(6) 0.4356(4) 0.0157(17) Uani 1 1 d . U
C23 C 0.4749(11) 0.3427(8) 0.6572(4) 0.032(2) Uani 1 1 d . .
H23A H 0.564498 0.325325 0.651103 0.048 Uiso 1 1 calc R U
H23B H 0.422877 0.284970 0.660187 0.048 Uiso 1 1 calc R U
H23C H 0.484016 0.379391 0.693833 0.048 Uiso 1 1 calc R U
C24 C 0.3383(7) 0.4997(7) 0.3659(3) 0.0145(15) Uani 1 1 d . U
C25 C 0.4794(8) 0.4844(7) 0.3782(4) 0.0206(18) Uani 1 1 d . U
H25 H 0.518816 0.443718 0.409879 0.025 Uiso 1 1 calc R U
C26 C 0.5597(8) 0.5275(6) 0.3452(4) 0.0172(17) Uani 1 1 d . U
H26 H 0.653761 0.515224 0.353656 0.021 Uiso 1 1 calc R U
C27 C 0.5048(9) 0.5894(7) 0.2992(4) 0.0210(19) Uani 1 1 d . U
H27 H 0.561950 0.620455 0.277471 0.025 Uiso 1 1 calc R U
C28 C 0.3692(9) 0.6053(6) 0.2855(4) 0.0182(18) Uani 1 1 d . U
H28 H 0.332758 0.646299 0.253579 0.022 Uiso 1 1 calc R U
C29 C 0.2823(8) 0.5621(6) 0.3179(3) 0.0137(16) Uani 1 1 d . U
C30 C 0.1405(8) 0.5757(6) 0.3030(4) 0.0166(17) Uani 1 1 d . U
H30 H 0.102282 0.615123 0.270539 0.020 Uiso 1 1 calc R U
C31 C 0.0595(8) 0.5328(7) 0.3348(4) 0.0177(17) Uani 1 1 d . U
C32 C -0.1394(9) 0.5783(7) 0.2653(4) 0.0213(19) Uani 1 1 d . .
H32A H -0.100721 0.548227 0.234430 0.032 Uiso 1 1 calc R U
H32B H -0.122041 0.646708 0.265673 0.032 Uiso 1 1 calc R U
H32C H -0.236737 0.567034 0.257297 0.032 Uiso 1 1 calc R U
C33 C 0.0461(10) 0.3291(7) 0.6747(4) 0.027(2) Uani 1 1 d . U
H33A H 0.126303 0.329003 0.707494 0.032 Uiso 1 1 calc R U
H33B H 0.005112 0.265170 0.672568 0.032 Uiso 1 1 calc R U
C34 C -0.0558(10) 0.4023(8) 0.6881(4) 0.030(2) Uani 1 1 d . U
H34A H -0.118460 0.371073 0.709697 0.036 Uiso 1 1 calc R U
H34B H -0.007386 0.452913 0.713743 0.036 Uiso 1 1 calc R U
C35 C -0.1348(9) 0.4457(7) 0.6317(4) 0.0228(18) Uani 1 1 d . U
H35 H -0.180326 0.506599 0.637952 0.027 Uiso 1 1 calc R U
C36 C -0.2063(9) 0.3907(7) 0.5807(4) 0.0214(19) Uani 1 1 d . U
H36 H -0.291749 0.420288 0.558714 0.026 Uiso 1 1 calc R U
C37 C -0.2083(10) 0.2828(7) 0.5833(5) 0.028(2) Uani 1 1 d . U
H37A H -0.295137 0.259272 0.559977 0.034 Uiso 1 1 calc R U
H37B H -0.201336 0.262434 0.624849 0.034 Uiso 1 1 calc R U
C38 C -0.0925(9) 0.2390(6) 0.5592(4) 0.0224(19) Uani 1 1 d . U
H38A H -0.060276 0.181257 0.582278 0.027 Uiso 1 1 calc R U
H38B H -0.126147 0.219772 0.517605 0.027 Uiso 1 1 calc R U
C39 C 0.0232(10) 0.3066(6) 0.5624(4) 0.0195(19) Uani 1 1 d . U
H39 H 0.084878 0.290284 0.535279 0.023 Uiso 1 1 calc R U
C40 C 0.0895(9) 0.3500(6) 0.6172(4) 0.0196(18) Uani 1 1 d . U
H40 H 0.188861 0.358291 0.621406 0.024 Uiso 1 1 calc R U
Ir2 Ir -0.08678(3) 0.49369(2) 0.93478(2) 0.01246(8) Uani 1 1 d . .
Si2 Si 0.0573(2) 0.28035(18) 0.88530(11) 0.0190(5) Uani 1 1 d . .
O3 O 0.3037(6) 0.5464(5) 0.8972(2) 0.0195(13) Uani 1 1 d . .
O4 O 0.0683(5) 0.4188(4) 1.1770(2) 0.0152(12) Uani 1 1 d . .
C41 C 0.0165(8) 0.3519(6) 0.9472(4) 0.0127(16) Uani 1 1 d . U
C42 C 0.0986(8) 0.4214(6) 0.9836(4) 0.0145(17) Uani 1 1 d . U
C43 C 0.2498(7) 0.4295(6) 0.9858(4) 0.0156(17) Uani 1 1 d . U
H43A H 0.297241 0.385095 1.016263 0.019 Uiso 1 1 calc R U
H43B H 0.266978 0.408127 0.947215 0.019 Uiso 1 1 calc R U
C44 C 0.3113(7) 0.5267(6) 0.9987(3) 0.0127(15) Uani 1 1 d . U
C45 C 0.3516(8) 0.5574(6) 1.0562(4) 0.0156(17) Uani 1 1 d . U
C46 C 0.3355(7) 0.4947(6) 1.1061(3) 0.0124(14) Uani 1 1 d . U
C47 C 0.2087(8) 0.4808(5) 1.1180(3) 0.0125(16) Uani 1 1 d . U
C48 C 0.0855(7) 0.5213(6) 1.0786(4) 0.0125(16) Uani 1 1 d . U
H48A H 0.108202 0.582768 1.062358 0.015 Uiso 1 1 calc R U
H48B H 0.015817 0.533169 1.102003 0.015 Uiso 1 1 calc R U
C49 C 0.0305(7) 0.4547(6) 1.0285(3) 0.0122(14) Uani 1 1 d . U
C50 C -0.0944(8) 0.4094(6) 1.0186(3) 0.0147(16) Uani 1 1 d . U
H50 H -0.160909 0.418115 1.041609 0.018 Uiso 1 1 calc R U
C51 C -0.1073(8) 0.3477(6) 0.9686(4) 0.0164(17) Uani 1 1 d . U
H51 H -0.183985 0.310488 0.952289 0.020 Uiso 1 1 calc R U
C52 C -0.1049(9) 0.2322(7) 0.8417(4) 0.026(2) Uani 1 1 d . .
H52A H -0.086152 0.179745 0.816822 0.039 Uiso 1 1 calc R U
H52B H -0.153262 0.282498 0.816630 0.039 Uiso 1 1 calc R U
H52C H -0.160289 0.209284 0.868796 0.039 Uiso 1 1 calc R U
C53 C 0.1334(10) 0.3531(7) 0.8337(4) 0.027(2) Uani 1 1 d . .
H53A H 0.215980 0.383066 0.855464 0.040 Uiso 1 1 calc R U
H53B H 0.069384 0.402174 0.815781 0.040 Uiso 1 1 calc R U
H53C H 0.154788 0.312289 0.802565 0.040 Uiso 1 1 calc R U
C54 C 0.1805(9) 0.1836(7) 0.9150(4) 0.024(2) Uani 1 1 d . .
H54A H 0.145806 0.146417 0.944444 0.037 Uiso 1 1 calc R U
H54B H 0.267207 0.211833 0.933606 0.037 Uiso 1 1 calc R U
H54C H 0.192694 0.142044 0.882569 0.037 Uiso 1 1 calc R U
C55 C 0.3343(8) 0.5879(7) 0.9526(4) 0.0165(17) Uani 1 1 d . U
C56 C 0.3830(8) 0.6779(6) 0.9629(4) 0.0187(18) Uani 1 1 d . U
H56 H 0.393731 0.717141 0.930836 0.022 Uiso 1 1 calc R U
C57 C 0.4176(8) 0.7126(6) 1.0217(4) 0.0156(16) Uani 1 1 d . U
C58 C 0.4644(9) 0.8062(7) 1.0348(5) 0.024(2) Uani 1 1 d . U
H58 H 0.470181 0.848167 1.003284 0.029 Uiso 1 1 calc R U
C59 C 0.5010(9) 0.8372(7) 1.0907(5) 0.023(2) Uani 1 1 d . U
H59 H 0.531460 0.900657 1.098200 0.027 Uiso 1 1 calc R U
C60 C 0.4945(9) 0.7771(7) 1.1380(5) 0.024(2) Uani 1 1 d . U
H60 H 0.523527 0.799271 1.177422 0.029 Uiso 1 1 calc R U
C61 C 0.4465(8) 0.6856(7) 1.1282(4) 0.0209(19) Uani 1 1 d . U
H61 H 0.440693 0.645669 1.160612 0.025 Uiso 1 1 calc R U
C62 C 0.4058(8) 0.6513(6) 1.0693(4) 0.0166(17) Uani 1 1 d . U
C63 C 0.3242(11) 0.6029(9) 0.8486(4) 0.037(3) Uani 1 1 d . .
H63A H 0.302569 0.565451 0.812096 0.056 Uiso 1 1 calc R U
H63B H 0.418498 0.623222 0.855420 0.056 Uiso 1 1 calc R U
H63C H 0.265657 0.658789 0.844788 0.056 Uiso 1 1 calc R U
C64 C 0.4509(7) 0.4469(7) 1.1401(3) 0.0142(15) Uani 1 1 d . U
C65 C 0.5804(7) 0.4529(7) 1.1256(3) 0.0178(16) Uani 1 1 d . U
H65 H 0.593427 0.491761 1.093743 0.021 Uiso 1 1 calc R U
C66 C 0.6865(8) 0.4024(7) 1.1580(4) 0.0206(18) Uani 1 1 d . U
H66 H 0.772209 0.405297 1.147727 0.025 Uiso 1 1 calc R U
C67 C 0.6692(9) 0.3466(7) 1.2060(4) 0.023(2) Uani 1 1 d . U
H67 H 0.744091 0.313741 1.228699 0.028 Uiso 1 1 calc R U
C68 C 0.5468(8) 0.3391(6) 1.2204(4) 0.0183(18) Uani 1 1 d . U
H68 H 0.536502 0.299961 1.252667 0.022 Uiso 1 1 calc R U
C69 C 0.4354(8) 0.3882(6) 1.1883(4) 0.0153(16) Uani 1 1 d . U
C70 C 0.3044(8) 0.3787(6) 1.2019(3) 0.0136(16) Uani 1 1 d . U
H70 H 0.292980 0.341094 1.234611 0.016 Uiso 1 1 calc R U
C71 C 0.1967(8) 0.4233(6) 1.1681(3) 0.0130(16) Uani 1 1 d . U
C72 C 0.0505(9) 0.3610(6) 1.2267(4) 0.0187(18) Uani 1 1 d . .
H72A H 0.072335 0.294890 1.219656 0.028 Uiso 1 1 calc R U
H72B H -0.043232 0.365247 1.231156 0.028 Uiso 1 1 calc R U
H72C H 0.110318 0.383924 1.262851 0.028 Uiso 1 1 calc R U
C73 C -0.0300(9) 0.6356(6) 0.9233(4) 0.0206(19) Uani 1 1 d . U
H73 H 0.060433 0.653027 0.947332 0.025 Uiso 1 1 calc R U
C74 C -0.0246(9) 0.5819(7) 0.8724(4) 0.024(2) Uani 1 1 d . U
H74 H 0.068938 0.568806 0.867076 0.028 Uiso 1 1 calc R U
C75 C -0.1285(10) 0.5954(7) 0.8136(4) 0.025(2) Uani 1 1 d . U
H75A H -0.165532 0.660533 0.811789 0.030 Uiso 1 1 calc R U
H75B H -0.083168 0.587232 0.779890 0.030 Uiso 1 1 calc R U
C76 C -0.2426(9) 0.5240(7) 0.8085(4) 0.025(2) Uani 1 1 d . U
H76A H -0.221694 0.467675 0.786434 0.030 Uiso 1 1 calc R U
H76B H -0.326567 0.552687 0.785685 0.030 Uiso 1 1 calc R U
C77 C -0.2652(8) 0.4926(8) 0.8693(4) 0.0209(17) Uani 1 1 d . U
H77 H -0.319677 0.433316 0.868412 0.025 Uiso 1 1 calc R U
C78 C -0.2795(8) 0.5576(6) 0.9150(4) 0.0160(17) Uani 1 1 d . U
H78 H -0.341548 0.534911 0.940411 0.019 Uiso 1 1 calc R U
C79 C -0.2803(9) 0.6660(7) 0.9067(4) 0.024(2) Uani 1 1 d . U
H79A H -0.339307 0.695392 0.930811 0.029 Uiso 1 1 calc R U
H79B H -0.317214 0.681631 0.864702 0.029 Uiso 1 1 calc R U
C80 C -0.1366(10) 0.7071(7) 0.9253(4) 0.025(2) Uani 1 1 d . U
H80A H -0.126494 0.760552 0.898831 0.030 Uiso 1 1 calc R U
H80B H -0.124234 0.732432 0.966060 0.030 Uiso 1 1 calc R U

loop_
_atom_site_aniso_label
_atom_site_aniso_U_11
_atom_site_aniso_U_22
_atom_site_aniso_U_33
_atom_site_aniso_U_23
_atom_site_aniso_U_13
_atom_site_aniso_U_12
Ir1 0.01338(14) 0.00953(15) 0.01475(15) 0.00070(12) 0.00576(12) 0.00096(13)
Si1 0.0157(11) 0.0153(12) 0.0184(12) -0.0052(9) 0.0036(10) -0.0004(10)
O1 0.020(3) 0.020(3) 0.011(3) 0.002(2) -0.001(2) 0.002(3)
O2 0.010(3) 0.027(3) 0.022(3) 0.007(3) -0.002(2) 0.005(3)
C1 0.013(4) 0.012(4) 0.023(4) 0.003(3) 0.006(3) -0.001(3)
C2 0.011(3) 0.008(4) 0.018(4) 0.005(3) 0.005(3) 0.004(3)
C3 0.014(4) 0.012(4) 0.019(4) 0.001(3) 0.006(3) -0.005(3)
C4 0.008(3) 0.012(4) 0.016(4) 0.003(3) 0.003(3) 0.001(3)
C5 0.011(3) 0.012(4) 0.013(3) 0.002(3) 0.003(3) 0.000(3)
C6 0.017(3) 0.008(3) 0.011(3) 0.001(3) 0.003(3) 0.000(3)
C7 0.016(3) 0.007(4) 0.014(3) -0.002(3) 0.002(3) 0.002(3)
C8 0.017(4) 0.014(5) 0.014(4) -0.003(3) 0.002(3) 0.001(3)
C9 0.016(3) 0.008(3) 0.011(3) -0.002(3) 0.003(3) -0.005(3)
C10 0.012(4) 0.007(4) 0.026(4) 0.003(3) 0.005(3) 0.000(3)
C11 0.017(4) 0.007(4) 0.029(5) 0.001(3) 0.009(4) 0.001(3)
C12 0.023(5) 0.029(6) 0.023(5) -0.011(4) 0.002(4) 0.001(4)
C13 0.025(5) 0.038(6) 0.021(5) -0.002(4) 0.004(4) 0.010(4)
C14 0.021(4) 0.014(5) 0.034(5) -0.008(4) 0.004(4) 0.002(4)
C15 0.009(4) 0.020(5) 0.016(4) 0.000(3) 0.002(3) -0.001(3)
C16 0.013(4) 0.018(4) 0.022(4) 0.008(3) 0.004(3) 0.007(3)
C17 0.006(3) 0.021(4) 0.019(4) 0.003(3) 0.003(3) 0.001(3)
C18 0.014(4) 0.017(5) 0.029(5) 0.004(4) 0.007(4) 0.001(4)
C19 0.013(4) 0.010(4) 0.049(6) -0.011(4) 0.009(4) 0.000(3)
C20 0.015(4) 0.021(5) 0.035(5) -0.011(4) 0.008(4) 0.000(4)
C21 0.013(4) 0.015(4) 0.029(5) -0.005(3) 0.008(4) 0.001(3)
C22 0.008(3) 0.014(4) 0.025(4) 0.000(3) 0.004(3) -0.002(3)
C23 0.038(6) 0.035(6) 0.022(5) 0.006(4) 0.003(4) 0.021(5)
C24 0.017(3) 0.012(4) 0.016(3) -0.003(3) 0.008(3) -0.001(4)
C25 0.019(4) 0.021(5) 0.020(4) -0.006(4) 0.001(3) 0.001(4)
C26 0.011(3) 0.016(4) 0.025(4) -0.004(3) 0.005(3) -0.003(3)
C27 0.021(4) 0.022(5) 0.023(4) 0.002(4) 0.012(4) -0.002(4)
C28 0.019(4) 0.015(4) 0.022(4) 0.003(3) 0.006(4) -0.004(4)
C29 0.017(4) 0.012(4) 0.014(4) -0.001(3) 0.006(3) -0.002(3)
C30 0.019(4) 0.018(4) 0.012(4) -0.003(3) 0.003(3) 0.003(4)
C31 0.013(4) 0.014(4) 0.025(4) -0.003(4) 0.001(3) -0.005(3)
C32 0.015(4) 0.020(5) 0.030(5) 0.002(4) 0.007(4) 0.005(4)
C33 0.029(5) 0.024(5) 0.027(5) 0.007(4) 0.006(4) 0.004(4)
C34 0.043(5) 0.030(5) 0.025(5) 0.006(4) 0.024(4) 0.003(5)
C35 0.033(4) 0.014(4) 0.026(4) 0.000(4) 0.017(4) 0.002(4)
C36 0.018(4) 0.021(5) 0.028(5) 0.004(4) 0.010(4) 0.003(4)
C37 0.025(5) 0.021(5) 0.040(6) -0.001(4) 0.010(4) -0.005(4)
C38 0.030(5) 0.013(5) 0.024(4) 0.002(3) 0.008(4) 0.000(4)
C39 0.032(5) 0.009(4) 0.021(4) 0.007(3) 0.015(4) 0.008(4)
C40 0.018(4) 0.011(4) 0.031(5) 0.000(3) 0.008(4) 0.007(3)
Ir2 0.01175(14) 0.01029(15) 0.01551(15) 0.00199(12) 0.00320(12) 0.00006(12)
Si2 0.0182(12) 0.0164(12) 0.0229(12) -0.0054(9) 0.0056(10) -0.0023(10)
O3 0.021(3) 0.024(4) 0.015(3) 0.007(3) 0.005(2) -0.002(3)
O4 0.016(3) 0.016(3) 0.016(3) 0.005(2) 0.007(2) -0.001(2)
C41 0.009(4) 0.011(4) 0.017(4) 0.003(3) 0.003(3) -0.003(3)
C42 0.016(4) 0.009(4) 0.021(4) 0.007(3) 0.009(3) -0.001(3)
C43 0.012(3) 0.019(5) 0.017(4) 0.001(3) 0.006(3) -0.003(3)
C44 0.011(3) 0.012(4) 0.016(4) 0.005(3) 0.006(3) 0.003(3)
C45 0.011(4) 0.014(4) 0.023(4) 0.003(3) 0.007(3) 0.004(3)
C46 0.014(3) 0.010(3) 0.013(3) 0.002(3) 0.003(3) 0.002(4)
C47 0.017(3) 0.005(4) 0.017(4) -0.003(3) 0.007(3) -0.002(3)
C48 0.012(3) 0.006(4) 0.019(4) -0.001(3) 0.003(3) -0.003(3)
C49 0.012(3) 0.012(3) 0.013(3) 0.002(3) 0.004(3) 0.001(3)
C50 0.013(4) 0.013(4) 0.019(4) 0.005(3) 0.007(3) 0.005(3)
C51 0.010(4) 0.011(4) 0.026(4) 0.004(3) -0.002(3) 0.002(3)
C52 0.023(5) 0.031(6) 0.023(5) -0.008(4) 0.003(4) -0.008(4)
C53 0.030(5) 0.032(6) 0.018(4) -0.009(4) 0.006(4) -0.009(4)
C54 0.020(4) 0.020(5) 0.033(5) -0.007(4) 0.004(4) -0.004(4)
C55 0.011(4) 0.025(5) 0.014(4) 0.003(3) 0.004(3) 0.002(3)
C56 0.016(4) 0.022(5) 0.019(4) 0.005(3) 0.003(3) -0.007(3)
C57 0.0143(19) 0.016(2) 0.017(2) 0.0004(13) 0.0035(13) 0.0013(13)
C58 0.015(4) 0.018(5) 0.043(6) 0.008(4) 0.014(4) 0.003(4)
C59 0.019(4) 0.011(4) 0.041(6) -0.004(4) 0.013(4) 0.000(4)
C60 0.020(4) 0.019(5) 0.036(5) -0.013(4) 0.011(4) -0.001(4)
C61 0.018(4) 0.022(5) 0.026(5) -0.004(4) 0.011(4) -0.004(4)
C62 0.012(4) 0.016(4) 0.023(4) 0.005(3) 0.008(3) 0.004(3)
C63 0.042(6) 0.054(7) 0.018(5) 0.009(5) 0.011(4) -0.020(6)
C64 0.015(3) 0.011(4) 0.015(3) 0.001(3) 0.001(3) 0.000(4)
C65 0.014(3) 0.020(4) 0.019(4) 0.001(4) 0.005(3) -0.003(4)
C66 0.012(4) 0.028(5) 0.019(4) -0.003(4) -0.002(3) -0.002(4)
C67 0.014(4) 0.027(5) 0.024(4) 0.002(4) -0.008(4) 0.002(4)
C68 0.020(4) 0.014(4) 0.019(4) 0.001(3) 0.001(4) 0.002(4)
C69 0.018(4) 0.010(4) 0.018(4) -0.004(3) 0.003(3) 0.002(3)
C70 0.015(4) 0.016(4) 0.009(3) 0.000(3) -0.001(3) 0.000(3)
C71 0.014(3) 0.009(4) 0.017(4) -0.003(3) 0.006(3) -0.003(3)
C72 0.023(4) 0.016(4) 0.021(4) 0.002(3) 0.012(4) 0.001(4)
C73 0.016(4) 0.013(4) 0.030(5) 0.011(4) -0.003(4) -0.001(4)
C74 0.026(5) 0.019(5) 0.030(5) 0.013(4) 0.014(4) 0.000(4)
C75 0.029(5) 0.026(5) 0.023(4) 0.010(4) 0.011(4) 0.003(4)
C76 0.025(4) 0.030(5) 0.019(4) 0.002(4) 0.002(4) 0.004(4)
C77 0.020(2) 0.021(2) 0.021(2) 0.0007(13) 0.0017(13) -0.0002(13)
C78 0.012(4) 0.020(5) 0.017(4) 0.003(3) 0.004(3) 0.005(3)
C79 0.028(5) 0.020(5) 0.025(5) 0.009(4) 0.007(4) 0.012(4)
C80 0.032(5) 0.013(5) 0.026(5) 0.001(4) -0.001(4) 0.001(4)

loop_
_atom_type_symbol
_atom_type_description
_atom_type_scat_dispersion_real
_atom_type_scat_dispersion_imag
_atom_type_scat_source
C C 0.0033 0.0016 'International Tables Vol C Tables 4.2.6.8 and 6.1.1.4'
H H 0.0000 0.0000 'International Tables Vol C Tables 4.2.6.8 and 6.1.1.4'
Ir Ir -1.4442 7.9887 'International Tables Vol C Tables 4.2.6.8 and 6.1.1.4'
O O 0.0106 0.0060 'International Tables Vol C Tables 4.2.6.8 and 6.1.1.4'
Si Si 0.0817 0.0704 'International Tables Vol C Tables 4.2.6.8 and 6.1.1.4'

loop_
_exptl_crystal_face_index_h
_exptl_crystal_face_index_k
_exptl_crystal_face_index_l
_exptl_crystal_face_perp_dist
10 14 -5 0.1800
10 -13 -12 0.2957
2 -19 -7 0.3519
-11 -12 6 0.4141
-13 6 13 0.6239
-11 -13 7 0.4114
9 15 -5 0.1697
-11 -13 6 0.4122
-4 19 5 0.3530
1 20 2 0.2680
3 -3 30 0.0829
-2 4 -30 0.0747
6 12 -24 0.1363
0 -15 20 0.2800
0 -17 -15 0.3178
6 -8 -29 0.1967
2 -5 -32 0.1233
-1 -8 -29 0.1634
0 7 30 0.1993
3 3 29 0.0799
-1 13 -23 0.1854
11 4 13 0.2381
10 8 -22 0.2065
2 -1 31 0.0801
-2 -6 31 0.1947
4 8 -30 0.0882
-2 1 -31 0.0378
-1 0 -32 0.0261
4 5 -31 0.0886
9 10 14 0.1683
-2 3 -30 0.0630

loop_
_geom_angle_atom_site_label_1
_geom_angle_atom_site_label_2
_geom_angle_atom_site_label_3
_geom_angle
C40 Ir1 C39 40.1(4)
C40 Ir1 C35 80.5(3)
C39 Ir1 C35 97.4(4)
C40 Ir1 C36 90.4(3)
C39 Ir1 C36 80.2(4)
C35 Ir1 C36 40.6(4)
C40 Ir1 C11 151.0(3)
C39 Ir1 C11 162.6(3)
C35 Ir1 C11 98.4(3)
C36 Ir1 C11 107.7(3)
C40 Ir1 C2 104.3(3)
C39 Ir1 C2 106.4(3)
C35 Ir1 C2 148.0(3)
C36 Ir1 C2 163.6(3)
C11 Ir1 C2 62.0(3)
C40 Ir1 C1 115.5(3)
C39 Ir1 C1 139.0(4)
C35 Ir1 C1 111.3(3)
C36 Ir1 C1 140.2(3)
C11 Ir1 C1 37.7(3)
C2 Ir1 C1 37.7(3)
C40 Ir1 C10 160.0(3)
C39 Ir1 C10 126.8(3)
C35 Ir1 C10 119.2(3)
C36 Ir1 C10 102.7(3)
C11 Ir1 C10 37.2(3)
C2 Ir1 C10 61.3(3)
C1 Ir1 C10 62.7(3)
C40 Ir1 C9 124.0(3)
C39 Ir1 C9 101.1(3)
C35 Ir1 C9 155.3(3)
C36 Ir1 C9 127.7(3)
C11 Ir1 C9 61.7(3)
C2 Ir1 C9 37.1(3)
C1 Ir1 C9 62.9(3)
C10 Ir1 C9 36.1(3)
C1 Si1 C13 113.4(5)
C1 Si1 C12 107.1(4)
C13 Si1 C12 107.7(4)
C1 Si1 C14 110.2(4)
C13 Si1 C14 107.8(5)
C12 Si1 C14 110.6(4)
C15 O1 C23 118.1(7)
C31 O2 C32 116.6(7)
C11 C1 C2 104.4(7)
C11 C1 Si1 125.8(6)
C2 C1 Si1 129.7(6)
C11 C1 Ir1 69.4(5)
C2 C1 Ir1 70.4(5)
Si1 C1 Ir1 123.5(4)
C9 C2 C1 109.8(7)
C9 C2 C3 125.9(7)
C1 C2 C3 122.2(7)
C9 C2 Ir1 73.1(4)
C1 C2 Ir1 71.8(4)
C3 C2 Ir1 134.5(5)
C4 C3 C2 117.6(7)
C4 C3 H3A 107.9
C2 C3 H3A 107.9
C4 C3 H3B 107.9
C2 C3 H3B 107.9
H3A C3 H3B 107.2
C5 C4 C15 117.9(7)
C5 C4 C3 121.0(7)
C15 C4 C3 121.1(7)
C4 C5 C22 120.0(7)
C4 C5 C6 119.4(7)
C22 C5 C6 120.6(7)
C7 C6 C24 121.7(7)
C7 C6 C5 119.3(7)
C24 C6 C5 119.0(7)
C6 C7 C31 118.3(7)
C6 C7 C8 122.2(7)
C31 C7 C8 119.5(7)
C7 C8 C9 111.1(6)
C7 C8 H8A 109.4
C9 C8 H8A 109.4
C7 C8 H8B 109.4
C9 C8 H8B 109.4
H8A C8 H8B 108.0
C10 C9 C2 107.3(7)
C10 C9 C8 125.1(7)
C2 C9 C8 127.5(7)
C10 C9 Ir1 71.3(4)
C2 C9 Ir1 69.8(4)
C8 C9 Ir1 125.5(6)
C9 C10 C11 108.5(7)
C9 C10 Ir1 72.6(4)
C11 C10 Ir1 69.4(5)
C9 C10 H10 125.7
C11 C10 H10 125.7
Ir1 C10 H10 123.9
C10 C11 C1 109.8(7)
C10 C11 Ir1 73.5(5)
C1 C11 Ir1 72.9(5)
C10 C11 H11 125.1
C1 C11 H11 125.1
Ir1 C11 H11 120.3
Si1 C12 H12A 109.5
Si1 C12 H12B 109.5
H12A C12 H12B 109.5
Si1 C12 H12C 109.5
H12A C12 H12C 109.5
H12B C12 H12C 109.5
Si1 C13 H13A 109.5
Si1 C13 H13B 109.5
H13A C13 H13B 109.5
Si1 C13 H13C 109.5
H13A C13 H13C 109.5
H13B C13 H13C 109.5
Si1 C14 H14A 109.5
Si1 C14 H14B 109.5
H14A C14 H14B 109.5
Si1 C14 H14C 109.5
H14A C14 H14C 109.5
H14B C14 H14C 109.5
C16 C15 O1 124.0(8)
C16 C15 C4 122.4(8)
O1 C15 C4 113.4(7)
C15 C16 C17 120.2(8)
C15 C16 H16 119.9
C17 C16 H16 119.9
C18 C17 C16 121.5(8)
C18 C17 C22 119.6(8)
C16 C17 C22 118.8(8)
C19 C18 C17 121.0(9)
C19 C18 H18 119.5
C17 C18 H18 119.5
C18 C19 C20 120.4(9)
C18 C19 H19 119.8
C20 C19 H19 119.8
C21 C20 C19 119.9(9)
C21 C20 H20 120.0
C19 C20 H20 120.0
C20 C21 C22 120.8(9)
C20 C21 H21 119.6
C22 C21 H21 119.6
C17 C22 C5 120.4(8)
C17 C22 C21 118.2(8)
C5 C22 C21 121.4(8)
O1 C23 H23A 109.5
O1 C23 H23B 109.5
H23A C23 H23B 109.5
O1 C23 H23C 109.5
H23A C23 H23C 109.5
H23B C23 H23C 109.5
C25 C24 C6 123.6(8)
C25 C24 C29 118.0(7)
C6 C24 C29 118.4(7)
C26 C25 C24 120.9(8)
C26 C25 H25 119.5
C24 C25 H25 119.5
C25 C26 C27 120.8(8)
C25 C26 H26 119.6
C27 C26 H26 119.6
C28 C27 C26 120.1(8)
C28 C27 H27 119.9
C26 C27 H27 119.9
C27 C28 C29 121.2(8)
C27 C28 H28 119.4
C29 C28 H28 119.4
C28 C29 C30 121.8(8)
C28 C29 C24 119.0(7)
C30 C29 C24 119.2(7)
C31 C30 C29 120.5(8)
C31 C30 H30 119.8
C29 C30 H30 119.8
C30 C31 O2 124.1(8)
C30 C31 C7 121.8(8)
O2 C31 C7 114.1(7)
O2 C32 H32A 109.5
O2 C32 H32B 109.5
H32A C32 H32B 109.5
O2 C32 H32C 109.5
H32A C32 H32C 109.5
H32B C32 H32C 109.5
C40 C33 C34 112.2(8)
C40 C33 H33A 109.2
C34 C33 H33A 109.2
C40 C33 H33B 109.2
C34 C33 H33B 109.2
H33A C33 H33B 107.9
C35 C34 C33 110.9(7)
C35 C34 H34A 109.5
C33 C34 H34A 109.5
C35 C34 H34B 109.5
C33 C34 H34B 109.5
H34A C34 H34B 108.0
C36 C35 C34 124.4(9)
C36 C35 Ir1 70.1(4)
C34 C35 Ir1 113.8(6)
C36 C35 H35 113.7
C34 C35 H35 113.7
Ir1 C35 H35 113.7
C35 C36 C37 120.1(9)
C35 C36 Ir1 69.3(5)
C37 C36 Ir1 115.4(6)
C35 C36 H36 114.8
C37 C36 H36 114.8
Ir1 C36 H36 114.8
C36 C37 C38 111.7(7)
C36 C37 H37A 109.3
C38 C37 H37A 109.3
C36 C37 H37B 109.3
C38 C37 H37B 109.3
H37A C37 H37B 107.9
C39 C38 C37 112.3(8)
C39 C38 H38A 109.2
C37 C38 H38A 109.2
C39 C38 H38B 109.2
C37 C38 H38B 109.2
H38A C38 H38B 107.9
C40 C39 C38 121.9(8)
C40 C39 Ir1 69.9(5)
C38 C39 Ir1 115.2(6)
C40 C39 H39 114.2
C38 C39 H39 114.2
Ir1 C39 H39 114.2
C39 C40 C33 121.5(8)
C39 C40 Ir1 70.0(5)
C33 C40 Ir1 115.3(6)
C39 C40 H40 114.2
C33 C40 H40 114.2
Ir1 C40 H40 114.2
C74 Ir2 C77 81.2(4)
C74 Ir2 C73 39.1(4)
C77 Ir2 C73 97.6(4)
C74 Ir2 C78 89.8(3)
C77 Ir2 C78 39.6(3)
C73 Ir2 C78 80.4(3)
C74 Ir2 C51 148.5(3)
C77 Ir2 C51 96.7(4)
C73 Ir2 C51 165.2(3)
C78 Ir2 C51 108.7(3)
C74 Ir2 C42 106.0(3)
C77 Ir2 C42 150.5(3)
C73 Ir2 C42 105.8(3)
C78 Ir2 C42 161.7(3)
C51 Ir2 C42 62.0(3)
C74 Ir2 C41 114.6(3)
C77 Ir2 C41 113.2(4)
C73 Ir2 C41 136.5(3)
C78 Ir2 C41 142.4(3)
C51 Ir2 C41 37.7(3)
C42 Ir2 C41 37.5(3)
C74 Ir2 C50 163.3(3)
C77 Ir2 C50 115.4(3)
C73 Ir2 C50 131.0(3)
C78 Ir2 C50 102.2(3)
C51 Ir2 C50 36.9(3)
C42 Ir2 C50 60.5(3)
C41 Ir2 C50 61.8(3)
C74 Ir2 C49 128.0(3)
C77 Ir2 C49 150.5(3)
C73 Ir2 C49 104.0(3)
C78 Ir2 C49 125.2(3)
C51 Ir2 C49 61.2(3)
C42 Ir2 C49 37.0(3)
C41 Ir2 C49 62.2(3)
C50 Ir2 C49 35.3(3)
C53 Si2 C41 112.5(4)
C53 Si2 C52 106.9(4)
C41 Si2 C52 107.3(4)
C53 Si2 C54 107.5(4)
C41 Si2 C54 110.4(4)
C52 Si2 C54 112.2(4)
C55 O3 C63 116.8(8)
C71 O4 C72 115.3(6)
C42 C41 C51 105.5(7)
C42 C41 Si2 128.4(6)
C51 C41 Si2 126.1(6)
C42 C41 Ir2 70.6(5)
C51 C41 Ir2 70.4(5)
Si2 C41 Ir2 123.6(4)
C41 C42 C49 109.6(7)
C41 C42 C43 121.7(7)
C49 C42 C43 125.6(7)
C41 C42 Ir2 71.9(5)
C49 C42 Ir2 74.6(4)
C43 C42 Ir2 135.9(5)
C44 C43 C42 116.4(7)
C44 C43 H43A 108.2
C42 C43 H43A 108.2
C44 C43 H43B 108.2
C42 C43 H43B 108.2
H43A C43 H43B 107.3
C45 C44 C55 117.9(8)
C45 C44 C43 120.4(7)
C55 C44 C43 121.7(7)
C44 C45 C62 121.0(8)
C44 C45 C46 120.1(8)
C62 C45 C46 118.8(7)
C47 C46 C64 120.7(7)
C47 C46 C45 119.6(7)
C64 C46 C45 119.6(6)
C46 C47 C71 118.6(7)
C46 C47 C48 121.2(7)
C71 C47 C48 120.2(6)
C47 C48 C49 111.0(6)
C47 C48 H48A 109.4
C49 C48 H48A 109.4
C47 C48 H48B 109.4
C49 C48 H48B 109.4
H48A C48 H48B 108.0
C50 C49 C42 106.8(7)
C50 C49 C48 126.2(6)
C42 C49 C48 126.9(7)
C50 C49 Ir2 71.5(4)
C42 C49 Ir2 68.4(4)
C48 C49 Ir2 127.5(6)
C49 C50 C51 109.7(7)
C49 C50 Ir2 73.2(4)
C51 C50 Ir2 69.2(4)
C49 C50 H50 125.1
C51 C50 H50 125.1
Ir2 C50 H50 124.0
C50 C51 C41 108.2(7)
C50 C51 Ir2 73.9(5)
C41 C51 Ir2 72.0(5)
C50 C51 H51 125.9
C41 C51 H51 125.9
Ir2 C51 H51 120.0
Si2 C52 H52A 109.5
Si2 C52 H52B 109.5
H52A C52 H52B 109.5
Si2 C52 H52C 109.5
H52A C52 H52C 109.5
H52B C52 H52C 109.5
Si2 C53 H53A 109.5
Si2 C53 H53B 109.5
H53A C53 H53B 109.5
Si2 C53 H53C 109.5
H53A C53 H53C 109.5
H53B C53 H53C 109.5
Si2 C54 H54A 109.5
Si2 C54 H54B 109.5
H54A C54 H54B 109.5
Si2 C54 H54C 109.5
H54A C54 H54C 109.5
H54B C54 H54C 109.5
C56 C55 O3 123.9(8)
C56 C55 C44 122.7(8)
O3 C55 C44 113.3(8)
C55 C56 C57 119.8(8)
C55 C56 H56 120.1
C57 C56 H56 120.1
C58 C57 C56 122.2(8)
C58 C57 C62 118.7(8)
C56 C57 C62 119.1(8)
C59 C58 C57 121.6(9)
C59 C58 H58 119.2
C57 C58 H58 119.2
C58 C59 C60 120.5(9)
C58 C59 H59 119.7
C60 C59 H59 119.7
C61 C60 C59 120.7(9)
C61 C60 H60 119.7
C59 C60 H60 119.7
C60 C61 C62 119.9(9)
C60 C61 H61 120.1
C62 C61 H61 120.1
C57 C62 C61 118.5(8)
C57 C62 C45 119.1(8)
C61 C62 C45 122.3(8)
O3 C63 H63A 109.5
O3 C63 H63B 109.5
H63A C63 H63B 109.5
O3 C63 H63C 109.5
H63A C63 H63C 109.5
H63B C63 H63C 109.5
C69 C64 C65 118.5(7)
C69 C64 C46 119.4(7)
C65 C64 C46 122.1(7)
C66 C65 C64 119.9(8)
C66 C65 H65 120.1
C64 C65 H65 120.1
C65 C66 C67 120.6(8)
C65 C66 H66 119.7
C67 C66 H66 119.7
C68 C67 C66 120.8(8)
C68 C67 H67 119.6
C66 C67 H67 119.6
C67 C68 C69 120.7(8)
C67 C68 H68 119.6
C69 C68 H68 119.6
C68 C69 C64 119.6(7)
C68 C69 C70 121.4(8)
C64 C69 C70 119.0(7)
C71 C70 C69 120.1(7)
C71 C70 H70 119.9
C69 C70 H70 119.9
C70 C71 O4 124.8(7)
C70 C71 C47 122.0(7)
O4 C71 C47 113.1(7)
O4 C72 H72A 109.5
O4 C72 H72B 109.5
H72A C72 H72B 109.5
O4 C72 H72C 109.5
H72A C72 H72C 109.5
H72B C72 H72C 109.5
C74 C73 C80 123.1(8)
C74 C73 Ir2 69.9(5)
C80 C73 Ir2 114.7(6)
C74 C73 H73 113.9
C80 C73 H73 113.9
Ir2 C73 H73 113.9
C73 C74 C75 122.0(8)
C73 C74 Ir2 71.0(5)
C75 C74 Ir2 115.4(6)
C73 C74 H74 113.9
C75 C74 H74 113.9
Ir2 C74 H74 113.9
C76 C75 C74 110.8(7)
C76 C75 H75A 109.5
C74 C75 H75A 109.5
C76 C75 H75B 109.5
C74 C75 H75B 109.5
H75A C75 H75B 108.1
C75 C76 C77 112.1(7)
C75 C76 H76A 109.2
C77 C76 H76A 109.2
C75 C76 H76B 109.2
C77 C76 H76B 109.2
H76A C76 H76B 107.9
C78 C77 C76 123.3(9)
C78 C77 Ir2 70.6(5)
C76 C77 Ir2 112.7(6)
C78 C77 H77 114.2
C76 C77 H77 114.2
Ir2 C77 H77 114.2
C77 C78 C79 122.9(8)
C77 C78 Ir2 69.8(5)
C79 C78 Ir2 115.5(6)
C77 C78 H78 113.8
C79 C78 H78 113.8
Ir2 C78 H78 113.8
C78 C79 C80 110.9(7)
C78 C79 H79A 109.5
C80 C79 H79A 109.5
C78 C79 H79B 109.5
C80 C79 H79B 109.5
H79A C79 H79B 108.0
C73 C80 C79 112.8(8)
C73 C80 H80A 109.0
C79 C80 H80A 109.0
C73 C80 H80B 109.0
C79 C80 H80B 109.0
H80A C80 H80B 107.8

loop_
_geom_bond_atom_site_label_1
_geom_bond_atom_site_label_2
_geom_bond_distance
Ir1 C40 2.104(9)
Ir1 C39 2.106(9)
Ir1 C35 2.115(8)
Ir1 C36 2.125(8)
Ir1 C11 2.215(8)
Ir1 C2 2.243(7)
Ir1 C1 2.261(9)
Ir1 C10 2.269(8)
Ir1 C9 2.286(7)
Si1 C1 1.857(10)
Si1 C13 1.860(10)
Si1 C12 1.864(9)
Si1 C14 1.881(9)
O1 C15 1.389(10)
O1 C23 1.439(11)
O2 C31 1.377(10)
O2 C32 1.434(11)
C1 C11 1.449(12)
C1 C2 1.457(12)
C2 C9 1.441(11)
C2 C3 1.523(10)
C3 C4 1.502(11)
C3 H3A 0.9900
C3 H3B 0.9900
C4 C5 1.403(11)
C4 C15 1.424(12)
C5 C22 1.423(12)
C5 C6 1.489(11)
C6 C7 1.376(10)
C6 C24 1.428(10)
C7 C31 1.442(12)
C7 C8 1.507(10)
C8 C9 1.512(11)
C8 H8A 0.9900
C8 H8B 0.9900
C9 C10 1.413(11)
C10 C11 1.431(12)
C10 H10 0.9500
C11 H11 0.9500
C12 H12A 0.9800
C12 H12B 0.9800
C12 H12C 0.9800
C13 H13A 0.9800
C13 H13B 0.9800
C13 H13C 0.9800
C14 H14A 0.9800
C14 H14B 0.9800
C14 H14C 0.9800
C15 C16 1.371(12)
C16 C17 1.408(12)
C16 H16 0.9500
C17 C18 1.402(13)
C17 C22 1.420(12)
C18 C19 1.359(14)
C18 H18 0.9500
C19 C20 1.425(14)
C19 H19 0.9500
C20 C21 1.357(12)
C20 H20 0.9500
C21 C22 1.437(12)
C21 H21 0.9500
C23 H23A 0.9800
C23 H23B 0.9800
C23 H23C 0.9800
C24 C25 1.417(11)
C24 C29 1.437(12)
C25 C26 1.370(11)
C25 H25 0.9500
C26 C27 1.399(13)
C26 H26 0.9500
C27 C28 1.365(12)
C27 H27 0.9500
C28 C29 1.409(11)
C28 H28 0.9500
C29 C30 1.422(11)
C30 C31 1.354(11)
C30 H30 0.9500
C32 H32A 0.9800
C32 H32B 0.9800
C32 H32C 0.9800
C33 C40 1.514(12)
C33 C34 1.537(13)
C33 H33A 0.9900
C33 H33B 0.9900
C34 C35 1.510(13)
C34 H34A 0.9900
C34 H34B 0.9900
C35 C36 1.471(13)
C35 H35 1.0000
C36 C37 1.523(13)
C36 H36 1.0000
C37 C38 1.532(13)
C37 H37A 0.9900
C37 H37B 0.9900
C38 C39 1.502(13)
C38 H38A 0.9900
C38 H38B 0.9900
C39 C40 1.443(13)
C39 H39 1.0000
C40 H40 1.0000
Ir2 C74 2.099(8)
Ir2 C77 2.106(8)
Ir2 C73 2.114(9)
Ir2 C78 2.116(8)
Ir2 C51 2.226(8)
Ir2 C42 2.230(8)
Ir2 C41 2.248(9)
Ir2 C50 2.289(8)
Ir2 C49 2.312(7)
Si2 C53 1.859(9)
Si2 C41 1.867(9)
Si2 C52 1.870(9)
Si2 C54 1.882(10)
O3 C55 1.384(10)
O3 C63 1.428(10)
O4 C71 1.363(9)
O4 C72 1.449(9)
C41 C42 1.439(12)
C41 C51 1.444(11)
C42 C49 1.441(10)
C42 C43 1.529(10)
C43 C44 1.509(12)
C43 H43A 0.9900
C43 H43B 0.9900
C44 C45 1.377(12)
C44 C55 1.429(11)
C45 C62 1.441(12)
C45 C46 1.488(11)
C46 C47 1.385(10)
C46 C64 1.436(11)
C47 C71 1.439(11)
C47 C48 1.499(11)
C48 C49 1.505(11)
C48 H48A 0.9900
C48 H48B 0.9900
C49 C50 1.396(11)
C50 C51 1.430(12)
C50 H50 0.9500
C51 H51 0.9500
C52 H52A 0.9800
C52 H52B 0.9800
C52 H52C 0.9800
C53 H53A 0.9800
C53 H53B 0.9800
C53 H53C 0.9800
C54 H54A 0.9800
C54 H54B 0.9800
C54 H54C 0.9800
C55 C56 1.364(13)
C56 C57 1.419(12)
C56 H56 0.9500
C57 C58 1.414(13)
C57 C62 1.423(11)
C58 C59 1.342(15)
C58 H58 0.9500
C59 C60 1.397(14)
C59 H59 0.9500
C60 C61 1.380(13)
C60 H60 0.9500
C61 C62 1.423(12)
C61 H61 0.9500
C63 H63A 0.9800
C63 H63B 0.9800
C63 H63C 0.9800
C64 C69 1.424(11)
C64 C65 1.424(10)
C65 C66 1.376(12)
C65 H65 0.9500
C66 C67 1.399(13)
C66 H66 0.9500
C67 C68 1.357(12)
C67 H67 0.9500
C68 C69 1.400(12)
C68 H68 0.9500
C69 C70 1.435(11)
C70 C71 1.360(11)
C70 H70 0.9500
C72 H72A 0.9800
C72 H72B 0.9800
C72 H72C 0.9800
C73 C74 1.410(14)
C73 C80 1.487(13)
C73 H73 1.0000
C74 C75 1.550(13)
C74 H74 1.0000
C75 C76 1.521(13)
C75 H75A 0.9900
C75 H75B 0.9900
C76 C77 1.536(12)
C76 H76A 0.9900
C76 H76B 0.9900
C77 C78 1.429(12)
C77 H77 1.0000
C78 C79 1.540(12)
C78 H78 1.0000
C79 C80 1.545(14)
C79 H79A 0.9900
C79 H79B 0.9900
C80 H80A 0.9900
C80 H80B 0.9900

loop_
_geom_torsion_atom_site_label_1
_geom_torsion_atom_site_label_2
_geom_torsion_atom_site_label_3
_geom_torsion_atom_site_label_4
_geom_torsion
C13 Si1 C1 C11 131.9(8)
C12 Si1 C1 C11 13.1(9)
C14 Si1 C1 C11 -107.2(8)
C13 Si1 C1 C2 -47.3(9)
C12 Si1 C1 C2 -166.0(8)
C14 Si1 C1 C2 73.7(9)
C13 Si1 C1 Ir1 44.3(6)
C12 Si1 C1 Ir1 -74.4(6)
C14 Si1 C1 Ir1 165.2(4)
C11 C1 C2 C9 2.2(9)
Si1 C1 C2 C9 -178.6(6)
Ir1 C1 C2 C9 63.7(6)
C11 C1 C2 C3 166.8(7)
Si1 C1 C2 C3 -14.0(12)
Ir1 C1 C2 C3 -131.7(7)
C11 C1 C2 Ir1 -61.5(5)
Si1 C1 C2 Ir1 117.8(7)
C9 C2 C3 C4 -49.8(11)
C1 C2 C3 C4 148.1(8)
Ir1 C2 C3 C4 52.2(11)
C2 C3 C4 C5 81.6(9)
C2 C3 C4 C15 -98.9(9)
C15 C4 C5 C22 4.4(11)
C3 C4 C5 C22 -176.0(7)
C15 C4 C5 C6 -176.3(7)
C3 C4 C5 C6 3.2(11)
C4 C5 C6 C7 -76.2(10)
C22 C5 C6 C7 103.0(9)
C4 C5 C6 C24 106.0(9)
C22 C5 C6 C24 -74.8(10)
C24 C6 C7 C31 2.2(12)
C5 C6 C7 C31 -175.5(7)
C24 C6 C7 C8 -176.3(7)
C5 C6 C7 C8 6.0(11)
C6 C7 C8 C9 85.9(9)
C31 C7 C8 C9 -92.6(9)
C1 C2 C9 C10 -1.1(9)
C3 C2 C9 C10 -165.0(7)
Ir1 C2 C9 C10 61.8(5)
C1 C2 C9 C8 177.2(8)
C3 C2 C9 C8 13.3(13)
Ir1 C2 C9 C8 -119.9(8)
C1 C2 C9 Ir1 -62.9(6)
C3 C2 C9 Ir1 133.2(8)
C7 C8 C9 C10 119.0(8)
C7 C8 C9 C2 -59.0(11)
C7 C8 C9 Ir1 -149.9(5)
C2 C9 C10 C11 -0.5(9)
C8 C9 C10 C11 -178.9(7)
Ir1 C9 C10 C11 60.3(6)
C2 C9 C10 Ir1 -60.8(5)
C8 C9 C10 Ir1 120.8(8)
C9 C10 C11 C1 1.9(9)
Ir1 C10 C11 C1 64.3(6)
C9 C10 C11 Ir1 -62.4(6)
C2 C1 C11 C10 -2.5(9)
Si1 C1 C11 C10 178.2(6)
Ir1 C1 C11 C10 -64.7(6)
C2 C1 C11 Ir1 62.2(6)
Si1 C1 C11 Ir1 -117.1(7)
C23 O1 C15 C16 -0.6(12)
C23 O1 C15 C4 -176.9(7)
C5 C4 C15 C16 -5.3(12)
C3 C4 C15 C16 175.1(7)
C5 C4 C15 O1 171.0(7)
C3 C4 C15 O1 -8.6(10)
O1 C15 C16 C17 -174.5(7)
C4 C15 C16 C17 1.4(12)
C15 C16 C17 C18 -177.9(8)
C15 C16 C17 C22 3.4(12)
C16 C17 C18 C19 -179.2(8)
C22 C17 C18 C19 -0.5(13)
C17 C18 C19 C20 1.7(14)
C18 C19 C20 C21 -2.3(14)
C19 C20 C21 C22 1.7(13)
C18 C17 C22 C5 177.1(7)
C16 C17 C22 C5 -4.2(11)
C18 C17 C22 C21 -0.2(11)
C16 C17 C22 C21 178.6(7)
C4 C5 C22 C17 0.2(11)
C6 C5 C22 C17 -179.0(7)
C4 C5 C22 C21 177.3(7)
C6 C5 C22 C21 -1.9(11)
C20 C21 C22 C17 -0.4(12)
C20 C21 C22 C5 -177.6(8)
C7 C6 C24 C25 -179.7(8)
C5 C6 C24 C25 -2.0(13)
C7 C6 C24 C29 1.0(12)
C5 C6 C24 C29 178.7(7)
C6 C24 C25 C26 -179.6(8)
C29 C24 C25 C26 -0.4(13)
C24 C25 C26 C27 1.4(14)
C25 C26 C27 C28 -2.0(14)
C26 C27 C28 C29 1.5(14)
C27 C28 C29 C30 -178.0(8)
C27 C28 C29 C24 -0.5(13)
C25 C24 C29 C28 -0.1(12)
C6 C24 C29 C28 179.2(8)
C25 C24 C29 C30 177.5(8)
C6 C24 C29 C30 -3.2(12)
C28 C29 C30 C31 179.7(8)
C24 C29 C30 C31 2.1(12)
C29 C30 C31 O2 -176.8(8)
C29 C30 C31 C7 1.2(13)
C32 O2 C31 C30 11.5(13)
C32 O2 C31 C7 -166.6(7)
C6 C7 C31 C30 -3.4(12)
C8 C7 C31 C30 175.2(8)
C6 C7 C31 O2 174.8(7)
C8 C7 C31 O2 -6.6(11)
C40 C33 C34 C35 26.9(12)
C33 C34 C35 C36 51.9(12)
C33 C34 C35 Ir1 -29.5(11)
C34 C35 C36 C37 2.4(12)
Ir1 C35 C36 C37 108.2(8)
C34 C35 C36 Ir1 -105.8(8)
C35 C36 C37 C38 -92.2(10)
Ir1 C36 C37 C38 -12.3(11)
C36 C37 C38 C39 23.5(12)
C37 C38 C39 C40 56.2(12)
C37 C38 C39 Ir1 -24.9(10)
C38 C39 C40 C33 0.3(13)
Ir1 C39 C40 C33 108.1(8)
C38 C39 C40 Ir1 -107.8(8)
C34 C33 C40 C39 -93.9(11)
C34 C33 C40 Ir1 -12.8(11)
C53 Si2 C41 C42 -45.6(9)
C52 Si2 C41 C42 -162.9(8)
C54 Si2 C41 C42 74.5(9)
C53 Si2 C41 C51 134.6(8)
C52 Si2 C41 C51 17.2(9)
C54 Si2 C41 C51 -105.3(8)
C53 Si2 C41 Ir2 45.4(6)
C52 Si2 C41 Ir2 -71.9(6)
C54 Si2 C41 Ir2 165.5(4)
C51 C41 C42 C49 3.5(9)
Si2 C41 C42 C49 -176.3(6)
Ir2 C41 C42 C49 65.6(6)
C51 C41 C42 C43 164.6(7)
Si2 C41 C42 C43 -15.3(12)
Ir2 C41 C42 C43 -133.3(7)
C51 C41 C42 Ir2 -62.1(6)
Si2 C41 C42 Ir2 118.0(7)
C41 C42 C43 C44 150.9(7)
C49 C42 C43 C44 -51.2(11)
Ir2 C42 C43 C44 54.4(11)
C42 C43 C44 C45 84.4(9)
C42 C43 C44 C55 -98.0(9)
C55 C44 C45 C62 4.7(11)
C43 C44 C45 C62 -177.7(7)
C55 C44 C45 C46 -177.3(7)
C43 C44 C45 C46 0.4(11)
C44 C45 C46 C47 -74.3(10)
C62 C45 C46 C47 103.7(9)
C44 C45 C46 C64 103.6(10)
C62 C45 C46 C64 -78.3(10)
C64 C46 C47 C71 4.9(12)
C45 C46 C47 C71 -177.2(7)
C64 C46 C47 C48 -172.9(8)
C45 C46 C47 C48 5.0(12)
C46 C47 C48 C49 87.3(9)
C71 C47 C48 C49 -90.5(8)
C41 C42 C49 C50 -2.4(9)
C43 C42 C49 C50 -162.5(7)
Ir2 C42 C49 C50 61.5(6)
C41 C42 C49 C48 174.6(8)
C43 C42 C49 C48 14.5(13)
Ir2 C42 C49 C48 -121.5(8)
C41 C42 C49 Ir2 -63.9(6)
C43 C42 C49 Ir2 136.0(8)
C47 C48 C49 C50 115.8(9)
C47 C48 C49 C42 -60.6(10)
C47 C48 C49 Ir2 -150.4(5)
C42 C49 C50 C51 0.2(9)
C48 C49 C50 C51 -176.8(8)
Ir2 C49 C50 C51 59.8(6)
C42 C49 C50 Ir2 -59.6(5)
C48 C49 C50 Ir2 123.4(8)
C49 C50 C51 C41 2.0(9)
Ir2 C50 C51 C41 64.3(6)
C49 C50 C51 Ir2 -62.3(6)
C42 C41 C51 C50 -3.3(9)
Si2 C41 C51 C50 176.5(6)
Ir2 C41 C51 C50 -65.6(6)
C42 C41 C51 Ir2 62.3(6)
Si2 C41 C51 Ir2 -117.9(7)
C63 O3 C55 C56 -0.6(12)
C63 O3 C55 C44 -179.9(8)
C45 C44 C55 C56 -5.9(12)
C43 C44 C55 C56 176.4(7)
C45 C44 C55 O3 173.4(7)
C43 C44 C55 O3 -4.3(11)
O3 C55 C56 C57 -176.9(8)
C44 C55 C56 C57 2.3(13)
C55 C56 C57 C58 -177.9(8)
C55 C56 C57 C62 2.5(12)
C56 C57 C58 C59 -177.8(9)
C62 C57 C58 C59 1.8(13)
C57 C58 C59 C60 0.5(14)
C58 C59 C60 C61 -2.1(14)
C59 C60 C61 C62 1.4(13)
C58 C57 C62 C61 -2.4(12)
C56 C57 C62 C61 177.2(8)
C58 C57 C62 C45 176.8(7)
C56 C57 C62 C45 -3.6(12)
C60 C61 C62 C57 0.8(12)
C60 C61 C62 C45 -178.3(8)
C44 C45 C62 C57 -0.1(12)
C46 C45 C62 C57 -178.1(7)
C44 C45 C62 C61 179.1(8)
C46 C45 C62 C61 1.0(12)
C47 C46 C64 C69 -3.1(13)
C45 C46 C64 C69 179.0(7)
C47 C46 C64 C65 174.2(8)
C45 C46 C64 C65 -3.7(13)
C69 C64 C65 C66 0.3(13)
C46 C64 C65 C66 -177.1(9)
C64 C65 C66 C67 -1.5(14)
C65 C66 C67 C68 2.0(15)
C66 C67 C68 C69 -1.2(14)
C67 C68 C69 C64 -0.1(13)
C67 C68 C69 C70 178.1(8)
C65 C64 C69 C68 0.5(12)
C46 C64 C69 C68 178.0(8)
C65 C64 C69 C70 -177.6(8)
C46 C64 C69 C70 -0.2(12)
C68 C69 C70 C71 -176.5(8)
C64 C69 C70 C71 1.6(12)
C69 C70 C71 O4 179.9(7)
C69 C70 C71 C47 0.2(12)
C72 O4 C71 C70 -0.3(11)
C72 O4 C71 C47 179.5(7)
C46 C47 C71 C70 -3.5(12)
C48 C47 C71 C70 174.3(7)
C46 C47 C71 O4 176.8(7)
C48 C47 C71 O4 -5.4(10)
C80 C73 C74 C75 1.7(13)
Ir2 C73 C74 C75 108.7(8)
C80 C73 C74 Ir2 -107.0(8)
C73 C74 C75 C76 -95.1(10)
Ir2 C74 C75 C76 -12.5(10)
C74 C75 C76 C77 27.4(11)
C75 C76 C77 C78 50.2(11)
C75 C76 C77 Ir2 -30.9(10)
C76 C77 C78 C79 2.9(13)
Ir2 C77 C78 C79 107.9(8)
C76 C77 C78 Ir2 -105.0(8)
C77 C78 C79 C80 -91.2(10)
Ir2 C78 C79 C80 -9.7(9)
C74 C73 C80 C79 54.6(12)
Ir2 C73 C80 C79 -26.7(10)
C78 C79 C80 C73 23.0(11)
